data_2226895
loop_
_publ_author_name
'Shad, Hazoor Ahmad'
'Tahir, M. Nawaz'
'Tariq, Muhammad Ilyas'
'Sarfraz, Muhammad'
'Ahmad, Shahbaz'

_publ_section_title
;
 (<i>E</i>)-1-(2-Nitrobenzylidene)-2-phenylhydrazine
;
_journal_coeditor_code HB5534
_journal_issue 8
_journal_name_full 'Acta Crystallographica Section E'
_journal_page_first o1955
_journal_paper_doi 10.1107/S1600536810025882
_journal_volume 66
_journal_year 2010
_chemical_formula_iupac 'C13 H11 N3 O2'
_chemical_formula_moiety 'C13 H11 N3 O2'
_chemical_formula_sum 'C13 H11 N3 O2'
_chemical_formula_weight 241.25
_chemical_name_systematic
;
(<i>E</i>)-1-(2-Nitrobenzylidene)-2-phenylhydrazine
;
_space_group_IT_number 61
_symmetry_cell_setting orthorhombic
_symmetry_space_group_name_Hall '-P 2ac 2ab'
_symmetry_space_group_name_H-M 'P b c a'
_atom_sites_solution_hydrogens geom
_atom_sites_solution_primary direct
_atom_sites_solution_secondary difmap
_audit_creation_method SHELXL-97
_cell_angle_alpha 90
_cell_angle_beta 90
_cell_angle_gamma 90
_cell_formula_units_Z 16
_cell_length_a 19.4021(13)
_cell_length_b 12.1065(7)
_cell_length_c 20.0554(11)
_cell_measurement_reflns_used 2577
_cell_measurement_temperature 296(2)
_cell_measurement_theta_max 25.25
_cell_measurement_theta_min 2.23
_cell_volume 4710.8(5)
_computing_cell_refinement 'SAINT (Bruker, 2009)'
_computing_data_collection 'APEX2 (Bruker, 2009)'
_computing_data_reduction 'SAINT (Bruker, 2009)'
_computing_molecular_graphics 'ORTEP-3 for Windows (Farrugia, 1997) and PLATON (Spek, 2009)'
_computing_publication_material
;
WinGX (Farrugia, 1999) and PLATON (Spek, 2009)
;
_computing_structure_refinement 'SHELXL97 (Sheldrick, 2008)'
_computing_structure_solution 'SHELXS97 (Sheldrick, 2008)'
_diffrn_ambient_temperature 296(2)
_diffrn_detector_area_resol_mean 8.20
_diffrn_measured_fraction_theta_full 0.998
_diffrn_measured_fraction_theta_max 0.998
_diffrn_measurement_device_type 'Bruker Kappa APEXII CCD'
_diffrn_measurement_method \w
_diffrn_radiation_monochromator graphite
_diffrn_radiation_source 'fine-focus sealed tube'
_diffrn_radiation_type MoK\a
_diffrn_radiation_wavelength 0.71073
_diffrn_reflns_av_R_equivalents 0.0414
_diffrn_reflns_av_sigmaI/netI 0.0404
_diffrn_reflns_limit_h_max 23
_diffrn_reflns_limit_h_min -21
_diffrn_reflns_limit_k_max 14
_diffrn_reflns_limit_k_min -13
_diffrn_reflns_limit_l_max 24
_diffrn_reflns_limit_l_min -24
_diffrn_reflns_number 18932
_diffrn_reflns_theta_full 25.25
_diffrn_reflns_theta_max 25.25
_diffrn_reflns_theta_min 2.23
_diffrn_standards_number 0
_exptl_absorpt_coefficient_mu 0.095
_exptl_absorpt_correction_T_max 0.979
_exptl_absorpt_correction_T_min 0.972
_exptl_absorpt_correction_type multi-scan
_exptl_absorpt_process_details '(SADABS; Bruker, 2005)'
_exptl_crystal_colour violet
_exptl_crystal_density_diffrn 1.361
_exptl_crystal_density_method 'not measured'
_exptl_crystal_description prism
_exptl_crystal_F_000 2016
_exptl_crystal_size_max 0.32
_exptl_crystal_size_mid 0.28
_exptl_crystal_size_min 0.24
_refine_diff_density_max 0.157
_refine_diff_density_min -0.136
_refine_ls_goodness_of_fit_ref 1.014
_refine_ls_hydrogen_treatment constr
_refine_ls_matrix_type full
_refine_ls_number_parameters 325
_refine_ls_number_reflns 4260
_refine_ls_number_restraints 0
_refine_ls_restrained_S_all 1.014
_refine_ls_R_factor_all 0.0844
_refine_ls_R_factor_gt 0.0446
_refine_ls_shift/su_max 0.000
_refine_ls_shift/su_mean 0.000
_refine_ls_structure_factor_coef Fsqd
_refine_ls_weighting_details 'calc w=1/[\s^2^(Fo^2^)+(0.0426P)^2^+0.9743P] where P=(Fo^2^+2Fc^2^)/3'
_refine_ls_weighting_scheme calc
_refine_ls_wR_factor_gt 0.0974
_refine_ls_wR_factor_ref 0.1166
_reflns_number_gt 2577
_reflns_number_total 4260
_reflns_threshold_expression I>2\s(I)
_cod_data_source_file hb5534.cif
_cod_data_source_block I
_cod_database_code 2226895
_cod_database_fobs_code 2226895

loop_
_symmetry_equiv_pos_site_id
_symmetry_equiv_pos_as_xyz
1 x,y,z
2 1/2-x,-y,1/2+z
3 1/2+x,1/2-y,-z
4 -x,1/2+y,1/2-z
5 -x,-y,-z
6 1/2+x,y,1/2-z
7 1/2-x,1/2+y,z
8 x,1/2-y,1/2+z

loop_
_atom_site_aniso_label
_atom_site_aniso_U_11
_atom_site_aniso_U_22
_atom_site_aniso_U_33
_atom_site_aniso_U_12
_atom_site_aniso_U_13
_atom_site_aniso_U_23
O1 0.0805(12) 0.0809(12) 0.0818(12) -0.0026(10) -0.0189(9) -0.0115(9)
O2 0.0928(14) 0.1218(15) 0.0801(12) 0.0250(12) -0.0258(10) 0.0245(11)
N1 0.0801(14) 0.0509(11) 0.0628(11) 0.0090(9) -0.0199(10) -0.0048(8)
N2 0.0537(11) 0.0525(11) 0.0575(10) 0.0061(8) -0.0015(9) -0.0006(8)
N3 0.0593(12) 0.0829(14) 0.0504(11) 0.0128(11) 0.0009(9) 0.0032(10)
C1 0.0478(12) 0.0550(13) 0.0530(12) 0.0077(10) -0.0007(10) 0.0004(10)
C2 0.0649(15) 0.0613(14) 0.0640(14) 0.0058(12) -0.0117(11) -0.0015(11)
C3 0.0731(16) 0.0616(14) 0.0781(16) 0.0093(12) -0.0048(14) 0.0072(12)
C4 0.0629(16) 0.0837(19) 0.0660(15) 0.0187(13) -0.0016(12) 0.0156(12)
C5 0.0583(15) 0.097(2) 0.0595(14) 0.0071(13) -0.0102(11) -0.0014(13)
C6 0.0562(14) 0.0670(14) 0.0632(14) 0.0044(11) -0.0053(11) -0.0060(11)
C7 0.0614(14) 0.0557(14) 0.0533(12) 0.0019(11) -0.0049(11) -0.0015(10)
C8 0.0495(13) 0.0528(13) 0.0492(11) -0.0008(10) 0.0046(10) 0.0046(9)
C9 0.0532(13) 0.0572(13) 0.0479(12) -0.0021(10) 0.0013(10) 0.0052(9)
C10 0.0797(18) 0.0590(15) 0.0784(16) 0.0070(13) 0.0002(14) 0.0158(12)
C11 0.098(2) 0.0505(14) 0.0912(18) -0.0078(14) 0.0007(16) 0.0030(13)
C12 0.0789(18) 0.0650(16) 0.0854(17) -0.0130(14) -0.0085(14) -0.0043(13)
C13 0.0575(14) 0.0613(14) 0.0674(14) -0.0010(11) -0.0072(12) 0.0035(11)
O3 0.0841(13) 0.0784(12) 0.1079(14) -0.0043(10) 0.0345(10) -0.0129(10)
O4 0.1200(16) 0.1156(15) 0.0807(12) -0.0243(12) 0.0354(11) 0.0206(11)
N4 0.0609(12) 0.0537(11) 0.0593(10) -0.0076(9) 0.0082(9) 0.0003(8)
N5 0.0471(10) 0.0521(11) 0.0596(10) -0.0030(8) -0.0027(8) 0.0050(8)
N6 0.0617(13) 0.0785(14) 0.0639(12) -0.0201(11) 0.0049(10) 0.0003(11)
C14 0.0411(11) 0.0551(13) 0.0540(12) -0.0017(10) -0.0054(10) 0.0088(10)
C15 0.0600(14) 0.0611(14) 0.0612(13) 0.0017(11) -0.0018(11) 0.0040(11)
C16 0.0699(16) 0.0852(18) 0.0588(14) 0.0048(14) 0.0074(12) 0.0083(13)
C17 0.0656(16) 0.0809(18) 0.0705(15) -0.0069(13) 0.0057(13) 0.0224(13)
C18 0.0674(16) 0.0575(14) 0.0870(17) -0.0081(12) 0.0041(14) 0.0106(12)
C19 0.0576(14) 0.0597(14) 0.0657(13) -0.0019(11) 0.0077(11) 0.0022(10)
C20 0.0495(13) 0.0569(13) 0.0554(12) -0.0045(10) 0.0039(10) 0.0017(10)
C21 0.0440(12) 0.0529(12) 0.0493(11) -0.0018(10) -0.0045(10) 0.0055(9)
C22 0.0500(12) 0.0585(13) 0.0497(12) -0.0034(10) -0.0035(10) 0.0027(10)
C23 0.0676(15) 0.0598(15) 0.0653(14) -0.0136(12) -0.0092(12) 0.0119(11)
C24 0.0839(18) 0.0525(14) 0.0793(16) 0.0009(13) -0.0142(14) -0.0009(12)
C25 0.0714(16) 0.0646(16) 0.0675(14) 0.0105(12) 0.0007(13) -0.0037(12)
C26 0.0556(14) 0.0627(15) 0.0606(13) 0.0006(11) 0.0033(11) 0.0041(10)

loop_
_atom_site_type_symbol
_atom_site_label
_atom_site_fract_x
_atom_site_fract_y
_atom_site_fract_z
_atom_site_U_iso_or_equiv
_atom_site_thermal_displace_type
_atom_site_calc_flag
_atom_site_refinement_flags
_atom_site_occupancy
O O1 -0.02767(9) 0.48801(15) -0.11736(8) 0.0811(7) Uani . . 1.000
O O2 -0.03824(10) 0.64989(16) -0.15815(9) 0.0982(8) Uani . . 1.000
N N1 0.12471(9) 0.27574(14) -0.00241(8) 0.0646(7) Uani . . 1.000
N N2 0.12334(8) 0.38691(13) 0.00220(8) 0.0546(6) Uani . . 1.000
N N3 -0.01209(9) 0.58595(18) -0.11891(9) 0.0642(7) Uani . . 1.000
C C1 0.15768(10) 0.21311(16) 0.04626(10) 0.0519(7) Uani . . 1.000
C C2 0.15290(12) 0.09962(17) 0.04246(10) 0.0634(8) Uani . . 1.000
C C3 0.18603(12) 0.03400(19) 0.08869(12) 0.0709(9) Uani . . 1.000
C C4 0.22378(12) 0.0800(2) 0.13901(11) 0.0709(10) Uani . . 1.000
C C5 0.22787(12) 0.1929(2) 0.14304(11) 0.0716(10) Uani . . 1.000
C C6 0.19503(11) 0.26019(18) 0.09740(10) 0.0621(8) Uani . . 1.000
C C7 0.08784(11) 0.44017(16) -0.04126(10) 0.0568(8) Uani . . 1.000
C C8 0.08420(10) 0.56020(16) -0.03663(9) 0.0505(7) Uani . . 1.000
C C9 0.03909(11) 0.62879(17) -0.07170(9) 0.0528(7) Uani . . 1.000
C C10 0.03841(13) 0.74245(19) -0.06341(12) 0.0724(9) Uani . . 1.000
C C11 0.08391(15) 0.79155(19) -0.02040(13) 0.0799(10) Uani . . 1.000
C C12 0.12983(13) 0.7266(2) 0.01410(12) 0.0764(10) Uani . . 1.000
C C13 0.13014(11) 0.61467(18) 0.00641(10) 0.0621(8) Uani . . 1.000
O O3 0.53109(9) 0.28838(15) 0.13060(9) 0.0901(8) Uani . . 1.000
O O4 0.52867(11) 0.44681(16) 0.08338(9) 0.1054(8) Uani . . 1.000
N N4 0.37407(9) 0.07450(14) 0.24028(8) 0.0580(6) Uani . . 1.000
N N5 0.38069(8) 0.18402(13) 0.25032(8) 0.0529(6) Uani . . 1.000
N N6 0.51143(10) 0.38409(18) 0.12819(9) 0.0680(8) Uani . . 1.000
C C14 0.33940(10) 0.00973(16) 0.28709(10) 0.0501(7) Uani . . 1.000
C C15 0.30960(11) 0.05488(18) 0.34361(10) 0.0608(8) Uani . . 1.000
C C16 0.27540(12) -0.0131(2) 0.38795(11) 0.0713(9) Uani . . 1.000
C C17 0.27064(12) -0.1249(2) 0.37713(12) 0.0723(9) Uani . . 1.000
C C18 0.30009(12) -0.16936(18) 0.32096(12) 0.0706(9) Uani . . 1.000
C C19 0.33432(11) -0.10272(17) 0.27593(11) 0.0610(8) Uani . . 1.000
C C20 0.41511(10) 0.23954(16) 0.20722(10) 0.0539(7) Uani . . 1.000
C C21 0.42235(10) 0.35828(16) 0.21663(9) 0.0487(7) Uani . . 1.000
C C22 0.46637(10) 0.42733(17) 0.18061(10) 0.0527(7) Uani . . 1.000
C C23 0.47060(12) 0.53979(18) 0.19184(11) 0.0642(8) Uani . . 1.000
C C24 0.43038(13) 0.58790(19) 0.23970(12) 0.0719(9) Uani . . 1.000
C C25 0.38560(12) 0.5228(2) 0.27580(11) 0.0678(9) Uani . . 1.000
C C26 0.38167(11) 0.41148(18) 0.26445(10) 0.0596(8) Uani . . 1.000
H H1 0.10513 0.24344 -0.03557 0.0775 Uiso . . 1.000
H H2 0.12723 0.06716 0.00856 0.0761 Uiso . . 1.000
H H3 0.18261 -0.04244 0.08555 0.0851 Uiso . . 1.000
H H4 0.24630 0.03560 0.16995 0.0851 Uiso . . 1.000
H H5 0.25332 0.22489 0.17727 0.0858 Uiso . . 1.000
H H6 0.19807 0.33661 0.10112 0.0746 Uiso . . 1.000
H H7 0.06484 0.40278 -0.07511 0.0682 Uiso . . 1.000
H H10 0.00707 0.78539 -0.08706 0.0868 Uiso . . 1.000
H H11 0.08374 0.86777 -0.01461 0.0959 Uiso . . 1.000
H H12 0.16112 0.75952 0.04309 0.0917 Uiso . . 1.000
H H13 0.16181 0.57300 0.03047 0.0745 Uiso . . 1.000
H H4A 0.39117 0.04455 0.20509 0.0696 Uiso . . 1.000
H H15 0.31260 0.13038 0.35166 0.0729 Uiso . . 1.000
H H16 0.25524 0.01739 0.42579 0.0856 Uiso . . 1.000
H H17 0.24775 -0.16993 0.40748 0.0868 Uiso . . 1.000
H H18 0.29697 -0.24492 0.31318 0.0848 Uiso . . 1.000
H H19 0.35401 -0.13356 0.23798 0.0732 Uiso . . 1.000
H H20 0.43505 0.20467 0.17068 0.0647 Uiso . . 1.000
H H23 0.50081 0.58273 0.16684 0.0770 Uiso . . 1.000
H H24 0.43318 0.66341 0.24777 0.0862 Uiso . . 1.000
H H25 0.35776 0.55483 0.30822 0.0814 Uiso . . 1.000
H H26 0.35083 0.36969 0.28943 0.0716 Uiso . . 1.000

loop_
_atom_type_symbol
_atom_type_description
_atom_type_scat_dispersion_real
_atom_type_scat_dispersion_imag
_atom_type_scat_source
C C 0.0033 0.0016 'International Tables Vol C Tables 4.2.6.8 and 6.1.1.4'
H H 0.0000 0.0000 'International Tables Vol C Tables 4.2.6.8 and 6.1.1.4'
N N 0.0061 0.0033 'International Tables Vol C Tables 4.2.6.8 and 6.1.1.4'
O O 0.0106 0.0060 'International Tables Vol C Tables 4.2.6.8 and 6.1.1.4'
Cl Cl 0.1484 0.1585 'International Tables Vol C Tables 4.2.6.8 and 6.1.1.4'

loop_
_geom_angle_atom_site_label_1
_geom_angle_atom_site_label_2
_geom_angle_atom_site_label_3
_geom_angle_site_symmetry_1
_geom_angle_site_symmetry_2
_geom_angle_site_symmetry_3
_geom_angle
_geom_angle_publ_flag
N2 N1 C1 . . . 120.29(16) no
N1 N2 C7 . . . 117.70(16) no
O1 N3 O2 . . . 122.04(19) no
O1 N3 C9 . . . 119.56(18) no
O2 N3 C9 . . . 118.4(2) no
N2 N1 H1 . . . 120.00 no
C1 N1 H1 . . . 120.00 no
N5 N4 C14 . . . 119.88(16) no
N4 N5 C20 . . . 117.69(16) no
O4 N6 C22 . . . 118.0(2) no
O3 N6 C22 . . . 119.83(19) no
O3 N6 O4 . . . 122.2(2) no
C14 N4 H4A . . . 120.00 no
N5 N4 H4A . . . 120.00 no
N1 C1 C6 . . . 122.54(18) no
N1 C1 C2 . . . 118.24(18) no
C2 C1 C6 . . . 119.22(19) no
C1 C2 C3 . . . 120.3(2) no
C2 C3 C4 . . . 120.8(2) no
C3 C4 C5 . . . 118.8(2) no
C4 C5 C6 . . . 121.5(2) no
C1 C6 C5 . . . 119.4(2) no
N2 C7 C8 . . . 118.89(18) no
C7 C8 C9 . . . 126.23(18) no
C9 C8 C13 . . . 115.33(18) no
C7 C8 C13 . . . 118.44(18) no
C8 C9 C10 . . . 122.40(19) no
N3 C9 C10 . . . 114.96(19) no
N3 C9 C8 . . . 122.63(18) no
C9 C10 C11 . . . 120.0(2) no
C10 C11 C12 . . . 119.1(2) no
C11 C12 C13 . . . 120.9(2) no
C8 C13 C12 . . . 122.2(2) no
C3 C2 H2 . . . 120.00 no
C1 C2 H2 . . . 120.00 no
C4 C3 H3 . . . 120.00 no
C2 C3 H3 . . . 120.00 no
C3 C4 H4 . . . 121.00 no
C5 C4 H4 . . . 121.00 no
C6 C5 H5 . . . 119.00 no
C4 C5 H5 . . . 119.00 no
C5 C6 H6 . . . 120.00 no
C1 C6 H6 . . . 120.00 no
C8 C7 H7 . . . 121.00 no
N2 C7 H7 . . . 121.00 no
C9 C10 H10 . . . 120.00 no
C11 C10 H10 . . . 120.00 no
C10 C11 H11 . . . 120.00 no
C12 C11 H11 . . . 120.00 no
C13 C12 H12 . . . 120.00 no
C11 C12 H12 . . . 119.00 no
C12 C13 H13 . . . 119.00 no
C8 C13 H13 . . . 119.00 no
N4 C14 C15 . . . 122.00(18) no
N4 C14 C19 . . . 118.58(18) no
C15 C14 C19 . . . 119.42(19) no
C14 C15 C16 . . . 119.5(2) no
C15 C16 C17 . . . 121.2(2) no
C16 C17 C18 . . . 119.2(2) no
C17 C18 C19 . . . 120.5(2) no
C14 C19 C18 . . . 120.2(2) no
N5 C20 C21 . . . 118.69(18) no
C22 C21 C26 . . . 115.09(18) no
C20 C21 C22 . . . 125.64(18) no
C20 C21 C26 . . . 119.26(18) no
C21 C22 C23 . . . 122.79(19) no
N6 C22 C21 . . . 121.51(18) no
N6 C22 C23 . . . 115.70(19) no
C22 C23 C24 . . . 120.0(2) no
C23 C24 C25 . . . 119.0(2) no
C24 C25 C26 . . . 120.7(2) no
C21 C26 C25 . . . 122.4(2) no
C14 C15 H15 . . . 120.00 no
C16 C15 H15 . . . 120.00 no
C15 C16 H16 . . . 119.00 no
C17 C16 H16 . . . 119.00 no
C16 C17 H17 . . . 120.00 no
C18 C17 H17 . . . 120.00 no
C17 C18 H18 . . . 120.00 no
C19 C18 H18 . . . 120.00 no
C14 C19 H19 . . . 120.00 no
C18 C19 H19 . . . 120.00 no
N5 C20 H20 . . . 121.00 no
C21 C20 H20 . . . 121.00 no
C22 C23 H23 . . . 120.00 no
C24 C23 H23 . . . 120.00 no
C23 C24 H24 . . . 121.00 no
C25 C24 H24 . . . 120.00 no
C24 C25 H25 . . . 120.00 no
C26 C25 H25 . . . 120.00 no
C21 C26 H26 . . . 119.00 no
C25 C26 H26 . . . 119.00 no

loop_
_geom_bond_atom_site_label_1
_geom_bond_atom_site_label_2
_geom_bond_site_symmetry_1
_geom_bond_site_symmetry_2
_geom_bond_distance
_geom_bond_publ_flag
O1 N3 . . 1.224(3) no
O2 N3 . . 1.215(3) no
O3 N6 . . 1.221(3) no
O4 N6 . . 1.223(3) no
N1 C1 . . 1.392(3) no
N1 N2 . . 1.349(2) no
N2 C7 . . 1.285(3) no
N3 C9 . . 1.467(3) no
N1 H1 . . 0.8600 no
N4 N5 . . 1.347(2) no
N4 C14 . . 1.396(3) no
N5 C20 . . 1.283(3) no
N6 C22 . . 1.464(3) no
N4 H4A . . 0.8600 no
C1 C2 . . 1.379(3) no
C1 C6 . . 1.379(3) no
C2 C3 . . 1.380(3) no
C3 C4 . . 1.366(3) no
C4 C5 . . 1.372(3) no
C5 C6 . . 1.381(3) no
C7 C8 . . 1.458(3) no
C8 C9 . . 1.397(3) no
C8 C13 . . 1.405(3) no
C9 C10 . . 1.386(3) no
C10 C11 . . 1.370(4) no
C11 C12 . . 1.375(4) no
C12 C13 . . 1.364(3) no
C2 H2 . . 0.9300 no
C3 H3 . . 0.9300 no
C4 H4 . . 0.9300 no
C5 H5 . . 0.9300 no
C6 H6 . . 0.9300 no
C7 H7 . . 0.9300 no
C10 H10 . . 0.9300 no
C11 H11 . . 0.9300 no
C12 H12 . . 0.9300 no
C13 H13 . . 0.9300 no
C14 C19 . . 1.383(3) no
C14 C15 . . 1.385(3) no
C15 C16 . . 1.382(3) no
C16 C17 . . 1.374(3) no
C17 C18 . . 1.373(3) no
C18 C19 . . 1.381(3) no
C20 C21 . . 1.457(3) no
C21 C26 . . 1.399(3) no
C21 C22 . . 1.397(3) no
C22 C23 . . 1.382(3) no
C23 C24 . . 1.367(3) no
C24 C25 . . 1.379(3) no
C25 C26 . . 1.369(3) no
C15 H15 . . 0.9300 no
C16 H16 . . 0.9300 no
C17 H17 . . 0.9300 no
C18 H18 . . 0.9300 no
C19 H19 . . 0.9300 no
C20 H20 . . 0.9300 no
C23 H23 . . 0.9300 no
C24 H24 . . 0.9300 no
C25 H25 . . 0.9300 no
C26 H26 . . 0.9300 no

loop_
_geom_hbond_atom_site_label_D
_geom_hbond_atom_site_label_H
_geom_hbond_atom_site_label_A
_geom_hbond_site_symmetry_A
_geom_hbond_distance_DH
_geom_hbond_distance_HA
_geom_hbond_distance_DA
_geom_hbond_angle_DHA
_geom_hbond_publ_flag
C7 H7 O1 . 0.93 2.24 2.773(3) 116 yes
C20 H20 O3 . 0.93 2.27 2.788(3) 115 yes
N1 H1 O3 3_455 0.86 2.42 3.242(2) 161 yes
N4 H4A O1 3_555 0.86 2.39 3.207(2) 158 yes

loop_
_geom_torsion_atom_site_label_1
_geom_torsion_atom_site_label_2
_geom_torsion_atom_site_label_3
_geom_torsion_atom_site_label_4
_geom_torsion_site_symmetry_1
_geom_torsion_site_symmetry_2
_geom_torsion_site_symmetry_3
_geom_torsion_site_symmetry_4
_geom_torsion
_geom_torsion_publ_flag
C1 N1 N2 C7 . . . . -174.85(18) no
N2 N1 C1 C2 . . . . 174.72(18) no
N2 N1 C1 C6 . . . . -5.8(3) no
N1 N2 C7 C8 . . . . 178.67(17) no
O1 N3 C9 C8 . . . . 17.2(3) no
O1 N3 C9 C10 . . . . -161.6(2) no
O2 N3 C9 C8 . . . . -163.5(2) no
O2 N3 C9 C10 . . . . 17.8(3) no
N5 N4 C14 C15 . . . . 1.6(3) no
N5 N4 C14 C19 . . . . -179.04(18) no
C14 N4 N5 C20 . . . . 177.50(18) no
N4 N5 C20 C21 . . . . 179.35(17) no
O3 N6 C22 C23 . . . . 152.6(2) no
O4 N6 C22 C21 . . . . 153.5(2) no
O3 N6 C22 C21 . . . . -27.2(3) no
O4 N6 C22 C23 . . . . -26.7(3) no
C6 C1 C2 C3 . . . . -1.0(3) no
N1 C1 C6 C5 . . . . -178.38(19) no
N1 C1 C2 C3 . . . . 178.5(2) no
C2 C1 C6 C5 . . . . 1.1(3) no
C1 C2 C3 C4 . . . . 0.3(3) no
C2 C3 C4 C5 . . . . 0.4(3) no
C3 C4 C5 C6 . . . . -0.3(3) no
C4 C5 C6 C1 . . . . -0.5(3) no
N2 C7 C8 C9 . . . . -167.98(19) no
N2 C7 C8 C13 . . . . 12.6(3) no
C7 C8 C9 N3 . . . . 0.3(3) no
C7 C8 C9 C10 . . . . 178.9(2) no
C13 C8 C9 N3 . . . . 179.78(18) no
C7 C8 C13 C12 . . . . -179.5(2) no
C9 C8 C13 C12 . . . . 1.0(3) no
C13 C8 C9 C10 . . . . -1.6(3) no
N3 C9 C10 C11 . . . . 179.9(2) no
C8 C9 C10 C11 . . . . 1.2(3) no
C9 C10 C11 C12 . . . . 0.0(4) no
C10 C11 C12 C13 . . . . -0.6(4) no
C11 C12 C13 C8 . . . . 0.0(4) no
N4 C14 C15 C16 . . . . 179.44(19) no
C19 C14 C15 C16 . . . . 0.1(3) no
N4 C14 C19 C18 . . . . -179.7(2) no
C15 C14 C19 C18 . . . . -0.3(3) no
C14 C15 C16 C17 . . . . 0.3(3) no
C15 C16 C17 C18 . . . . -0.4(4) no
C16 C17 C18 C19 . . . . 0.2(4) no
C17 C18 C19 C14 . . . . 0.1(3) no
N5 C20 C21 C22 . . . . 169.55(19) no
N5 C20 C21 C26 . . . . -11.8(3) no
C20 C21 C22 N6 . . . . -0.5(3) no
C20 C21 C22 C23 . . . . 179.7(2) no
C26 C21 C22 N6 . . . . -179.12(18) no
C26 C21 C22 C23 . . . . 1.1(3) no
C20 C21 C26 C25 . . . . -179.8(2) no
C22 C21 C26 C25 . . . . -1.0(3) no
N6 C22 C23 C24 . . . . 179.8(2) no
C21 C22 C23 C24 . . . . -0.3(3) no
C22 C23 C24 C25 . . . . -0.5(3) no
C23 C24 C25 C26 . . . . 0.5(4) no
C24 C25 C26 C21 . . . . 0.3(3) no
